data_7227231
loop_
_publ_author_name
'Sato, M.'
'Takeda, T.'
'Hoshino, N.'
'Akutagawa, T.'

_publ_section_title
;
 Electronic and crystal structures of 1,2,3-triazole-fused p-benzoquinone
 derivatives
;
_journal_issue 6
_journal_name_full CrystEngComm
_journal_page_first 910
_journal_paper_doi 10.1039/C6CE02167K
_journal_volume 19
_journal_year 2017
_chemical_formula_moiety 'C6 H8 N4 O2'
_chemical_formula_sum 'C6 H8 N4 O2'
_chemical_formula_weight 168.15
_space_group_crystal_system monoclinic
_space_group_IT_number 14
_space_group_name_Hall '-P 2ybc'
_space_group_name_H-M_alt 'P 1 21/c 1'
_symmetry_space_group_name_Hall '-P 2ybc'
_symmetry_space_group_name_H-M 'P 1 21/c 1'
_atom_sites_solution_hydrogens geom
_atom_sites_solution_primary direct
_atom_sites_solution_secondary difmap
_audit_update_record
;
2016-09-24 deposited with the CCDC.
2016-12-05 downloaded from the CCDC.
;
_cell_angle_alpha 90.0000
_cell_angle_beta 94.632(3)
_cell_angle_gamma 90.0000
_cell_formula_units_Z 2
_cell_length_a 3.61996(17)
_cell_length_b 12.9546(5)
_cell_length_c 7.0224(4)
_cell_measurement_reflns_used 1278
_cell_measurement_temperature 100
_cell_measurement_theta_max 68.06
_cell_measurement_theta_min 3.41
_cell_volume 328.24(3)
_computing_cell_refinement 'RAPID AUTO'
_computing_data_collection 'RAPID AUTO (Rigaku, ????)'
_computing_data_reduction 'RAPID AUTO'
_computing_molecular_graphics 'CrystalStructure 4.1'
_computing_publication_material 'CrystalStructure 4.1 (Rigaku, 2014)'
_computing_structure_refinement 'SHELXL97 (Sheldrick, 2008)'
_computing_structure_solution 'Il Milione (Burla, et al., 2007)'
_diffrn_ambient_temperature 100
_diffrn_detector_area_resol_mean 10.000
_diffrn_measured_fraction_theta_full 0.985
_diffrn_measured_fraction_theta_max 0.985
_diffrn_measurement_device_type 'Rigaku R-AXIS RAPID'
_diffrn_measurement_method \w
_diffrn_radiation_type 'Cu K\a'
_diffrn_radiation_wavelength 1.54187
_diffrn_reflns_av_R_equivalents 0.0839
_diffrn_reflns_Laue_measured_fraction_full 0.000
_diffrn_reflns_Laue_measured_fraction_max 0.000
_diffrn_reflns_limit_h_max 4
_diffrn_reflns_limit_h_min -4
_diffrn_reflns_limit_k_max 15
_diffrn_reflns_limit_k_min -15
_diffrn_reflns_limit_l_max 7
_diffrn_reflns_limit_l_min -8
_diffrn_reflns_number 5427
_diffrn_reflns_point_group_measured_fraction_full 0.000
_diffrn_reflns_point_group_measured_fraction_max 0.000
_diffrn_reflns_theta_full 68.200
_diffrn_reflns_theta_max 68.200
_diffrn_reflns_theta_min 6.836
_diffrn_standards_number 0
_exptl_absorpt_coefficient_mu 1.126
_exptl_absorpt_correction_T_max 0.945
_exptl_absorpt_correction_T_min 0.693
_exptl_absorpt_correction_type multi-scan
_exptl_absorpt_process_details 'ABSCOR (Rigaku, 1995)'
_exptl_crystal_colour black
_exptl_crystal_density_diffrn 1.701
_exptl_crystal_density_method 'not measured'
_exptl_crystal_description plate
_exptl_crystal_F_000 176.00
_exptl_crystal_size_max 0.200
_exptl_crystal_size_mid 0.150
_exptl_crystal_size_min 0.050
_refine_diff_density_max 0.28
_refine_diff_density_min -0.31
_refine_ls_extinction_method none
_refine_ls_goodness_of_fit_ref 1.143
_refine_ls_hydrogen_treatment refxyz
_refine_ls_number_parameters 71
_refine_ls_number_reflns 596
_refine_ls_number_restraints 0
_refine_ls_R_factor_all 0.0564
_refine_ls_R_factor_gt 0.0505
_refine_ls_shift/su_max 0.000
_refine_ls_structure_factor_coef Fsqd
_refine_ls_weighting_details 'w = 1/[\s^2^(Fo^2^)+(0.0770P)^2^+0.1786P] where P=(Fo^2^+2Fc^2^)/3'
_refine_ls_weighting_scheme calc
_refine_ls_wR_factor_gt 0.1354
_refine_ls_wR_factor_ref 0.1434
_reflns_number_gt 504
_reflns_number_total 596
_reflns_threshold_expression F^2^>2.0\s(F^2^)
_cod_data_source_file c6ce02167k2.cif
_cod_data_source_block TABQ3
_cod_depositor_comments 'Adding full bibliography for 7227231--7227238.cif.'
_cod_database_code 7227231

loop_
_symmetry_equiv_pos_site_id
_space_group_symop_operation_xyz
1 +X,+Y,+Z
2 -X,1/2+Y,1/2-Z
3 -X,-Y,-Z
4 +X,1/2-Y,1/2+Z

loop_
_atom_site_label
_atom_site_type_symbol
_atom_site_fract_x
_atom_site_fract_y
_atom_site_fract_z
_atom_site_U_iso_or_equiv
_atom_site_adp_type
_atom_site_occupancy
_atom_site_site_symmetry_multiplicity
_atom_site_calc_flag
O1 O 0.3960(4) 0.08400(10) 0.7962(2) 0.0216(5) Uani 1 4 d
N1 N 0.2498(5) 0.20945(13) 0.4916(3) 0.0215(6) Uani 1 4 d
N2 N 0.1579(5) -0.11067(15) 0.8360(3) 0.0224(5) Uani 1 4 d
C1 C 0.1309(6) 0.10532(15) 0.4839(3) 0.0186(6) Uani 1 4 d
C2 C 0.2111(6) 0.04676(15) 0.6570(3) 0.0192(6) Uani 1 4 d
C3 C 0.0683(5) -0.06217(15) 0.6683(3) 0.0191(6) Uani 1 4 d
H1 H 0.266(8) -0.077(2) 0.925(4) 0.027(7) Uiso 1 4 d
H2 H 0.030(8) -0.168(2) 0.874(4) 0.043(8) Uiso 1 4 d
H3 H 0.479(8) 0.218(2) 0.567(4) 0.034(7) Uiso 1 4 d
H4 H 0.248(7) 0.2342(19) 0.375(4) 0.024(6) Uiso 1 4 d

loop_
_atom_site_aniso_label
_atom_site_aniso_U_11
_atom_site_aniso_U_22
_atom_site_aniso_U_33
_atom_site_aniso_U_12
_atom_site_aniso_U_13
_atom_site_aniso_U_23
O1 0.0252(9) 0.0214(8) 0.0178(10) -0.0006(6) -0.0015(6) -0.0024(5)
N1 0.0256(11) 0.0205(10) 0.0185(11) -0.0017(7) 0.0009(8) -0.0001(7)
N2 0.0257(10) 0.0244(10) 0.0163(10) -0.0038(7) -0.0036(8) 0.0008(7)
C1 0.0183(10) 0.0177(10) 0.0200(12) 0.0016(7) 0.0021(9) -0.0000(8)
C2 0.0180(10) 0.0207(11) 0.0190(12) 0.0012(8) 0.0018(8) -0.0029(8)
C3 0.0181(11) 0.0202(11) 0.0189(12) 0.0026(8) 0.0016(8) 0.0004(8)

loop_
_atom_type_symbol
_atom_type_description
_atom_type_scat_dispersion_real
_atom_type_scat_dispersion_imag
_atom_type_scat_source
C C 0.0181 0.0091
;
International Tables for Crystallography
(Vol. C, Tables 4.2.6.8 and 6.1.1.4)
;
H H 0.0000 0.0000
;
International Tables for Crystallography
(Vol. C, Table 6.1.1.4)
;
O O 0.0492 0.0322
;
International Tables for Crystallography
(Vol. C, Tables 4.2.6.8 and 6.1.1.4)
;
N N 0.0311 0.0180
;
International Tables for Crystallography
(Vol. C, Tables 4.2.6.8 and 6.1.1.4)
;

loop_
_geom_angle_atom_site_label_1
_geom_angle_atom_site_label_2
_geom_angle_atom_site_label_3
_geom_angle
_geom_angle_publ_flag
_geom_angle_site_symmetry_1
_geom_angle_site_symmetry_3
N1 C1 C2 115.39(17) yes . .
N1 C1 C3 124.20(18) yes . 3_556
C2 C1 C3 120.27(18) yes . 3_556
O1 C2 C1 121.34(18) yes . .
O1 C2 C3 119.30(17) yes . .
C1 C2 C3 119.36(17) yes . .
N2 C3 C1 124.65(19) yes . 3_556
N2 C3 C2 114.98(17) yes . .
C1 C3 C2 120.37(18) yes 3_556 .
C1 N1 H3 112.3(15) no . .
C1 N1 H4 109.3(17) no . .
H3 N1 H4 115(2) no . .
C3 N2 H1 118.6(19) no . .
C3 N2 H2 122.2(18) no . .
H1 N2 H2 115(3) no . .

loop_
_geom_bond_atom_site_label_1
_geom_bond_atom_site_label_2
_geom_bond_distance
_geom_bond_publ_flag
_geom_bond_site_symmetry_2
O1 C2 1.237(2) yes .
N1 C1 1.416(3) yes .
N2 C3 1.351(3) yes .
C1 C2 1.443(3) yes .
C1 C3 1.360(3) yes 3_556
C2 C3 1.507(3) yes .
N1 H3 0.95(3) no .
N1 H4 0.88(3) no .
N2 H1 0.83(3) no .
N2 H2 0.93(3) no .

loop_
_geom_contact_atom_site_label_1
_geom_contact_atom_site_label_2
_geom_contact_distance
_geom_contact_publ_flag
_geom_contact_site_symmetry_2
O1 N1 2.704(2) no .
O1 N2 2.687(2) no .
O1 C1 3.594(2) no 3_556
O1 C3 3.558(2) no 3_556
N1 N2 2.926(3) no 3_556
C1 C1 2.903(3) no 3_556
C2 C2 2.850(3) no 3_556
C3 C3 2.871(3) no 3_556
O1 N1 3.073(2) no 4_555
O1 N2 3.413(2) no 3_557
O1 N2 2.954(2) no 3_657
O1 C1 3.593(3) no 1_655
O1 C2 3.219(3) no 1_655
O1 C3 3.266(2) no 1_655
N1 O1 3.073(2) no 4_554
N1 N2 3.060(3) no 2_556
N1 N2 3.328(3) no 2_656
N1 N2 3.511(3) no 3_656
N1 C1 3.468(3) no 1_655
N1 C3 3.383(3) no 3_656
N2 O1 3.413(2) no 3_557
N2 O1 2.954(2) no 3_657
N2 N1 3.060(3) no 2_546
N2 N1 3.328(3) no 2_646
N2 N1 3.511(3) no 3_656
N2 C1 3.551(3) no 3_656
C1 O1 3.593(3) no 1_455
C1 N1 3.468(3) no 1_455
C1 N2 3.551(3) no 3_656
C1 C2 3.304(3) no 3_656
C1 C3 3.219(3) no 3_656
C2 O1 3.219(3) no 1_455
C2 C1 3.304(3) no 3_656
C2 C2 3.384(3) no 3_656
C2 C3 3.404(3) no 1_655
C3 O1 3.266(2) no 1_455
C3 N1 3.383(3) no 3_656
C3 C1 3.219(3) no 3_656
C3 C2 3.404(3) no 1_455
O1 H1 2.34(3) no .
O1 H2 3.59(3) no .
O1 H3 2.40(3) no .
O1 H4 3.55(3) no .
N1 H2 2.73(3) no 3_556
N2 H4 2.56(3) no 3_556
C1 H1 3.13(3) no 3_556
C1 H2 2.66(3) no 3_556
C2 H1 2.47(3) no .
C2 H2 3.27(3) no .
C2 H3 2.52(3) no .
C2 H4 3.14(3) no .
C3 H3 3.19(3) no 3_556
C3 H4 2.51(3) no 3_556
H1 H4 3.38(4) no 3_556
H2 H3 3.53(4) no 3_556
H2 H4 2.12(4) no 3_556
O1 H1 3.21(3) no 3_557
O1 H1 2.22(3) no 3_657
O1 H2 3.09(3) no 3_557
O1 H2 3.18(3) no 3_657
O1 H3 3.19(3) no 4_555
O1 H4 2.49(3) no 4_555
N1 H1 3.41(3) no 2_556
N1 H1 3.30(3) no 2_656
N1 H2 2.14(3) no 2_556
N1 H2 3.13(3) no 2_656
N1 H3 2.88(3) no 1_455
N1 H3 3.30(3) no 4_554
N1 H4 2.79(3) no 4_555
N2 H1 3.37(3) no 1_455
N2 H1 3.39(3) no 3_557
N2 H1 3.54(3) no 3_657
N2 H2 3.24(3) no 1_655
N2 H3 3.31(3) no 2_546
N2 H3 2.64(3) no 2_646
N2 H3 3.50(3) no 3_656
N2 H4 3.29(3) no 2_546
N2 H4 3.48(3) no 2_646
N2 H4 3.15(3) no 3_656
C1 H2 3.17(3) no 2_556
C1 H3 2.87(3) no 1_455
C1 H4 3.44(3) no 4_555
C2 H1 3.54(3) no 3_557
C2 H1 3.38(3) no 3_657
C2 H3 3.48(3) no 1_455
C2 H4 3.22(3) no 4_555
C3 H1 3.55(3) no 1_455
C3 H3 3.15(3) no 3_656
C3 H4 3.36(3) no 3_656
H1 O1 3.21(3) no 3_557
H1 O1 2.22(3) no 3_657
H1 N1 3.41(3) no 2_546
H1 N1 3.30(3) no 2_646
H1 N2 3.37(3) no 1_655
H1 N2 3.39(3) no 3_557
H1 N2 3.54(3) no 3_657
H1 C2 3.54(3) no 3_557
H1 C2 3.38(3) no 3_657
H1 C3 3.55(3) no 1_655
H1 H1 3.02(4) no 3_557
H1 H1 2.77(4) no 3_657
H1 H2 3.06(4) no 1_655
H1 H3 2.81(4) no 2_646
H1 H4 3.44(4) no 2_546
H1 H4 3.26(4) no 2_646
H1 H4 3.50(4) no 3_656
H2 O1 3.09(3) no 3_557
H2 O1 3.18(3) no 3_657
H2 N1 2.14(3) no 2_546
H2 N1 3.13(3) no 2_646
H2 N2 3.24(3) no 1_455
H2 C1 3.17(3) no 2_546
H2 H1 3.06(4) no 1_455
H2 H3 2.42(4) no 2_546
H2 H3 2.32(4) no 2_646
H2 H4 2.45(4) no 2_546
H2 H4 3.29(4) no 2_646
H2 H4 3.37(4) no 3_656
H3 O1 3.19(3) no 4_554
H3 N1 2.88(3) no 1_655
H3 N1 3.30(3) no 4_555
H3 N2 3.31(3) no 2_556
H3 N2 2.64(3) no 2_656
H3 N2 3.50(3) no 3_656
H3 C1 2.87(3) no 1_655
H3 C2 3.48(3) no 1_655
H3 C3 3.15(3) no 3_656
H3 H1 2.81(4) no 2_656
H3 H2 2.42(4) no 2_556
H3 H2 2.32(4) no 2_656
H3 H4 3.20(4) no 1_655
H3 H4 2.46(4) no 4_555
H3 H4 3.44(4) no 4_655
H4 O1 2.49(3) no 4_554
H4 N1 2.79(3) no 4_554
H4 N2 3.29(3) no 2_556
H4 N2 3.48(3) no 2_656
H4 N2 3.15(3) no 3_656
H4 C1 3.44(3) no 4_554
H4 C2 3.22(3) no 4_554
H4 C3 3.36(3) no 3_656
H4 H1 3.44(4) no 2_556
H4 H1 3.26(4) no 2_656
H4 H1 3.50(4) no 3_656
H4 H2 2.45(4) no 2_556
H4 H2 3.29(4) no 2_656
H4 H2 3.37(4) no 3_656
H4 H3 3.20(4) no 1_455
H4 H3 3.44(4) no 4_454
H4 H3 2.46(4) no 4_554
H4 H4 3.54(4) no 4_554
H4 H4 3.54(4) no 4_555

loop_
_geom_hbond_atom_site_label_D
_geom_hbond_atom_site_label_H
_geom_hbond_atom_site_label_A
_geom_hbond_site_symmetry_A
_geom_hbond_distance_DA
_geom_hbond_distance_DH
_geom_hbond_distance_HA
_geom_hbond_angle_DHA
_geom_hbond_publ_flag
N1 H3 O1 . 2.704(2) 0.95(3) 2.40(3) 98.0(19) no
N1 H4 N2 3_556 2.926(3) 0.88(3) 2.56(3) 105.9(19) no
N2 H1 O1 . 2.687(2) 0.83(3) 2.34(3) 106(2) no
N2 H1 O1 3_657 2.954(2) 0.83(3) 2.22(3) 146(2) no
N2 H2 N1 2_546 3.060(3) 0.93(3) 2.14(3) 170(3) no

loop_
_geom_torsion_atom_site_label_1
_geom_torsion_atom_site_label_2
_geom_torsion_atom_site_label_3
_geom_torsion_atom_site_label_4
_geom_torsion
_geom_torsion_publ_flag
_geom_torsion_site_symmetry_1
_geom_torsion_site_symmetry_3
_geom_torsion_site_symmetry_4
N1 C1 C2 O1 -5.2(3) no . . .
N1 C1 C2 C3 175.04(15) no . . .
N1 C1 C3 N2 4.5(3) no . 3_556 3_556
N1 C1 C3 C2 -174.64(17) no . 3_556 3_556
C2 C1 C3 N2 179.86(17) no . 3_556 3_556
C2 C1 C3 C2 0.7(3) no . 3_556 3_556
C3 C1 C2 O1 179.01(18) no 3_556 . .
C3 C1 C2 C3 -0.7(3) no 3_556 . .
O1 C2 C3 N2 0.2(3) no . . .
O1 C2 C3 C1 -179.01(17) no . . 3_556
C1 C2 C3 N2 179.94(16) no . . .
C1 C2 C3 C1 0.7(3) no . . 3_556
